data_4342061
loop_
_publ_author_name
'Li, Ming'
'Yao, Yi'
'Ding, Jie'
'Liu, Lu'
'Qin, Jianhua'
'Zhao, Yaopeng'
'Hou, Hongwei'
'Fan, Yaoting'

_publ_section_title
;
 Spectroscopic and Crystallographic Investigations of Novel BODIPY-Derived
 Metal-Organic Frameworks.
;
_journal_issue 4
_journal_name_full 'Inorganic chemistry'
_journal_page_first 1346
_journal_page_last 1353
_journal_paper_doi 10.1021/ic502219y
_journal_volume 54
_journal_year 2015
_chemical_formula_moiety 'C57 H53 B Cd2 F2 N10 O10'
_chemical_formula_sum 'C57 H53 B Cd2 F2 N10 O10'
_chemical_formula_weight 1311.70
_chemical_name_systematic
; 
 ? 
;
_space_group_IT_number 2
_symmetry_cell_setting triclinic
_symmetry_space_group_name_Hall '-P 1'
_symmetry_space_group_name_H-M 'P -1'
_atom_sites_solution_hydrogens geom
_atom_sites_solution_primary direct
_atom_sites_solution_secondary difmap
_audit_creation_method SHELXL-97
_cell_angle_alpha 81.83(3)
_cell_angle_beta 75.48(3)
_cell_angle_gamma 70.58(3)
_cell_formula_units_Z 2
_cell_length_a 13.984(3)
_cell_length_b 15.990(3)
_cell_length_c 19.551(4)
_cell_measurement_temperature 293(2)
_cell_volume 3983.0(16)
_computing_structure_refinement 'SHELXL-97 (Sheldrick, 1997)'
_computing_structure_solution 'SHELXS-97 (Sheldrick, 1990)'
_diffrn_ambient_temperature 293(2)
_diffrn_measured_fraction_theta_full 0.997
_diffrn_measured_fraction_theta_max 0.997
_diffrn_radiation_monochromator graphite
_diffrn_radiation_source 'fine-focus sealed tube'
_diffrn_radiation_type MoK\a
_diffrn_radiation_wavelength 0.71073
_diffrn_reflns_av_R_equivalents 0.0789
_diffrn_reflns_av_sigmaI/netI 0.1077
_diffrn_reflns_limit_h_max 16
_diffrn_reflns_limit_h_min -16
_diffrn_reflns_limit_k_max 19
_diffrn_reflns_limit_k_min -19
_diffrn_reflns_limit_l_max 22
_diffrn_reflns_limit_l_min -23
_diffrn_reflns_number 41657
_diffrn_reflns_theta_full 25.50
_diffrn_reflns_theta_max 25.50
_diffrn_reflns_theta_min 1.08
_exptl_absorpt_coefficient_mu 0.586
_exptl_absorpt_correction_T_max 0.8818
_exptl_absorpt_correction_T_min 0.8255
_exptl_absorpt_correction_type multi-scan
_exptl_crystal_colour orange-red
_exptl_crystal_density_diffrn 1.094
_exptl_crystal_density_method 'not measured'
_exptl_crystal_description lamellar
_exptl_crystal_F_000 1328
_exptl_crystal_size_max 0.34
_exptl_crystal_size_mid 0.24
_exptl_crystal_size_min 0.22
_platon_squeeze_details ' ?'
_refine_diff_density_max 1.203
_refine_diff_density_min -0.995
_refine_diff_density_rms 0.123
_refine_ls_extinction_method none
_refine_ls_goodness_of_fit_ref 1.001
_refine_ls_hydrogen_treatment mixed
_refine_ls_matrix_type full
_refine_ls_number_parameters 743
_refine_ls_number_reflns 14783
_refine_ls_number_restraints 276
_refine_ls_restrained_S_all 1.019
_refine_ls_R_factor_all 0.1271
_refine_ls_R_factor_gt 0.0823
_refine_ls_shift/su_max 0.004
_refine_ls_shift/su_mean 0.000
_refine_ls_structure_factor_coef Fsqd
_refine_ls_weighting_details 'calc w=1/[\s^2^(Fo^2^)+(0.1255P)^2^+0.0000P] where P=(Fo^2^+2Fc^2^)/3'
_refine_ls_weighting_scheme calc
_refine_ls_wR_factor_gt 0.2233
_refine_ls_wR_factor_ref 0.2500
_reflns_number_gt 8611
_reflns_number_total 14783
_reflns_threshold_expression >2sigma(I)
_cod_data_source_file ic502219y_si_002.cif
_cod_data_source_block 3
_cod_depositor_comments
;
The following automatic conversions were performed:

'_symmetry_cell_setting' value 'Triclinic' changed to 'triclinic'
according to
/home/saulius/struct/COD-crude-data--automatic-downloads/rss-feeds/ACS/lib/dictionaries/cif_core.dic
dictionary named 'cif_core.dic' version 2.4.2 from 2011-04-26.

Automatic conversion script
Id: cif_fix_values 2935 2014-11-11 08:27:57Z andrius 

 Adding full bibliography for 4342059--4342063.cif.
;
_cod_original_cell_volume 3983.0(14)
_cod_original_sg_symbol_H-M P-1
_cod_database_code 4342061

loop_
_symmetry_equiv_pos_as_xyz
'x, y, z'
'-x, -y, -z'

loop_
_atom_site_label
_atom_site_type_symbol
_atom_site_fract_x
_atom_site_fract_y
_atom_site_fract_z
_atom_site_U_iso_or_equiv
_atom_site_adp_type
_atom_site_occupancy
_atom_site_symmetry_multiplicity
_atom_site_calc_flag
_atom_site_refinement_flags
Cd1 Cd 0.48449(4) 0.65886(4) 0.14597(3) 0.0472(2) Uani 1 1 d .
Cd2 Cd 0.86086(4) -0.31207(4) 0.40959(3) 0.04379(19) Uani 1 1 d .
F1 F 0.6663(5) 0.2190(4) 0.4044(3) 0.0966(19) Uani 1 1 d .
F2 F 0.5191(5) 0.1974(4) 0.3897(3) 0.0929(18) Uani 1 1 d .
O1 O 0.5713(6) 0.5096(4) 0.1343(3) 0.088(2) Uani 1 1 d .
O2 O 0.4964(5) 0.5396(4) 0.2435(3) 0.0709(17) Uani 1 1 d .
O3 O 0.3955(7) 0.8225(5) 0.1293(5) 0.110(3) Uani 1 1 d .
O4 O 0.3950(6) 0.7615(6) 0.2362(4) 0.096(2) Uani 1 1 d .
O5 O 0.3009(10) 0.8987(9) 0.2241(8) 0.226(7) Uani 1 1 d .
O6 O 0.8508(4) -0.1998(4) 0.3138(3) 0.0649(15) Uani 1 1 d .
O7 O 0.7824(5) -0.1564(4) 0.4221(3) 0.0732(17) Uani 1 1 d .
O8 O 0.9421(5) -0.4151(5) 0.3180(3) 0.0740(17) Uani 1 1 d .
O9 O 0.9299(6) -0.4817(5) 0.4215(4) 0.091(2) Uani 1 1 d .
O10 O 0.9941(7) -0.5598(6) 0.3293(6) 0.143(4) Uani 1 1 d .
N1 N 0.5293(5) 0.6676(5) 0.0199(3) 0.0556(17) Uani 1 1 d .
N2 N 0.8143(5) 0.6736(5) -0.4662(4) 0.0591(17) Uani 1 1 d .
N3 N 0.3185(4) 0.6483(4) 0.1457(4) 0.0557(17) Uani 1 1 d .
N4 N -0.3583(7) 0.6808(7) 0.1455(5) 0.089(2) Uani 1 1 d U
N5 N 1.0243(5) -0.3091(5) 0.4144(4) 0.0584(18) Uani 1 1 d .
N6 N 1.7046(5) -0.3317(4) 0.4087(4) 0.0531(16) Uani 1 1 d .
N7 N 0.9588(6) -0.4872(6) 0.3553(5) 0.079(2) Uani 1 1 d .
N8 N 0.3622(8) 0.8276(7) 0.1947(8) 0.112(4) Uani 1 1 d .
N9 N 0.6846(6) 0.1047(4) 0.3315(3) 0.073(2) Uani 1 1 d .
N10 N 0.6226(6) 0.2626(4) 0.2912(3) 0.0608(18) Uani 1 1 d .
C1 C 0.2786(8) 0.6693(8) 0.0883(5) 0.094(4) Uani 1 1 d .
H1 H 0.3159 0.6913 0.0476 0.112 Uiso 1 1 calc R
C2 C 0.2613(6) 0.6188(6) 0.2032(4) 0.064(2) Uani 1 1 d .
H2 H 0.2856 0.6060 0.2449 0.076 Uiso 1 1 calc R
C3 C 0.1676(6) 0.6064(7) 0.2044(5) 0.073(3) Uani 1 1 d .
H3 H 0.1299 0.5859 0.2458 0.088 Uiso 1 1 calc R
C4 C 0.1309(6) 0.6251(6) 0.1420(5) 0.057(2) Uani 1 1 d .
C5 C 0.1873(8) 0.6604(10) 0.0860(5) 0.115(5) Uani 1 1 d .
H5 H 0.1622 0.6790 0.0448 0.138 Uiso 1 1 calc R
C6 C 0.0293(6) 0.6124(6) 0.1399(5) 0.071(3) Uani 1 1 d .
H6A H 0.0360 0.5882 0.0956 0.085 Uiso 1 1 calc R
H6B H 0.0123 0.5705 0.1783 0.085 Uiso 1 1 calc R
C7 C -0.0551(7) 0.6986(7) 0.1468(6) 0.081(3) Uani 1 1 d .
H7A H -0.0366 0.7395 0.1081 0.097 Uiso 1 1 calc R
H7B H -0.0588 0.7227 0.1905 0.097 Uiso 1 1 calc R
C8 C -0.1606(9) 0.6953(9) 0.1468(7) 0.105(3) Uani 1 1 d U
C9 C -0.1748(11) 0.6574(11) 0.0939(8) 0.140(3) Uani 1 1 d U
H9 H -0.1186 0.6308 0.0586 0.168 Uiso 1 1 calc R
C10 C -0.2829(11) 0.6588(11) 0.0929(8) 0.133(3) Uani 1 1 d U
H10 H -0.2945 0.6431 0.0524 0.160 Uiso 1 1 calc R
C11 C -0.3296(10) 0.7042(10) 0.1889(7) 0.123(3) Uani 1 1 d U
H11 H -0.3817 0.7202 0.2293 0.148 Uiso 1 1 calc R
C12 C -0.2389(10) 0.7132(10) 0.1943(7) 0.120(3) Uani 1 1 d U
H12 H -0.2360 0.7339 0.2356 0.144 Uiso 1 1 calc R
C13 C 0.5203(8) 0.7456(7) -0.0193(5) 0.077(3) Uani 1 1 d .
H13 H 0.4917 0.7976 0.0045 0.092 Uiso 1 1 calc R
C14 C 0.5501(9) 0.7534(8) -0.0913(5) 0.104(4) Uani 1 1 d .
H14 H 0.5433 0.8086 -0.1158 0.125 Uiso 1 1 calc R
C15 C 0.5939(10) 0.6701(9) -0.1290(6) 0.098(3) Uani 1 1 d U
C16 C 0.6009(11) 0.5969(9) -0.0884(5) 0.118(5) Uani 1 1 d .
H16 H 0.6273 0.5431 -0.1097 0.142 Uiso 1 1 calc R
C17 C 0.5721(8) 0.5953(6) -0.0172(5) 0.076(3) Uani 1 1 d .
H17 H 0.5827 0.5402 0.0078 0.091 Uiso 1 1 calc R
C18 C 0.6280(9) 0.6774(9) -0.2155(6) 0.109(3) Uani 1 1 d U
H18A H 0.6079 0.6352 -0.2353 0.131 Uiso 1 1 calc R
H18B H 0.5948 0.7367 -0.2340 0.131 Uiso 1 1 calc R
C19 C 0.7330(9) 0.6588(9) -0.2322(6) 0.112(3) Uani 1 1 d U
H19A H 0.7676 0.5998 -0.2137 0.134 Uiso 1 1 calc R
H19B H 0.7544 0.7021 -0.2148 0.134 Uiso 1 1 calc R
C20 C 0.7555(9) 0.6655(9) -0.3182(6) 0.093(3) Uani 1 1 d U
C21 C 0.7676(11) 0.7407(9) -0.3565(6) 0.118(5) Uani 1 1 d .
H21 H 0.7567 0.7913 -0.3335 0.141 Uiso 1 1 calc R
C22 C 0.7960(8) 0.7420(8) -0.4290(5) 0.083(3) Uani 1 1 d .
H22 H 0.8028 0.7947 -0.4535 0.100 Uiso 1 1 calc R
C23 C 0.8009(7) 0.5996(6) -0.4305(4) 0.070(3) Uani 1 1 d .
H23 H 0.8136 0.5497 -0.4547 0.084 Uiso 1 1 calc R
C24 C 0.7686(8) 0.5963(8) -0.3581(5) 0.093(3) Uani 1 1 d .
H24 H 0.7550 0.5452 -0.3349 0.111 Uiso 1 1 calc R
C25 C 0.5524(6) 0.4852(5) 0.1992(4) 0.0525(19) Uani 1 1 d .
C26 C 0.5933(6) 0.3878(5) 0.2212(4) 0.053(2) Uani 1 1 d .
C27 C 0.6534(7) 0.3211(6) 0.1779(4) 0.060(2) Uani 1 1 d .
C28 C 0.6874(8) 0.3293(6) 0.0970(5) 0.091(3) Uani 1 1 d .
H28A H 0.6413 0.3820 0.0787 0.137 Uiso 1 1 calc R
H28B H 0.6852 0.2782 0.0776 0.137 Uiso 1 1 calc R
H28C H 0.7569 0.3329 0.0839 0.137 Uiso 1 1 calc R
C29 C 0.5726(6) 0.3506(5) 0.2915(4) 0.055(2) Uani 1 1 d .
C30 C 0.5151(8) 0.3947(6) 0.3559(5) 0.079(3) Uani 1 1 d .
H30A H 0.4528 0.3784 0.3737 0.118 Uiso 1 1 calc R
H30B H 0.4973 0.4579 0.3460 0.118 Uiso 1 1 calc R
H30C H 0.5571 0.3770 0.3906 0.118 Uiso 1 1 calc R
C31 C 0.6742(6) 0.2403(5) 0.2202(4) 0.056(2) Uani 1 1 d .
C32 C 0.7318(6) 0.1509(5) 0.2073(4) 0.0522(19) Uani 1 1 d .
C33 C 0.7831(9) 0.1313(7) 0.1319(5) 0.088(2) Uani 1 1 d U
C34 C 0.7348(10) 0.1070(8) 0.0880(6) 0.102(3) Uani 1 1 d U
H34 H 0.6694 0.0999 0.1048 0.123 Uiso 1 1 calc R
C35 C 0.7888(11) 0.0928(8) 0.0150(6) 0.115(3) Uani 1 1 d U
H35 H 0.7578 0.0805 -0.0176 0.138 Uiso 1 1 calc R
C36 C 0.8864(12) 0.0983(9) -0.0034(7) 0.121(3) Uani 1 1 d U
H36 H 0.9226 0.0847 -0.0494 0.146 Uiso 1 1 calc R
C37 C 0.9389(11) 0.1220(8) 0.0384(7) 0.119(3) Uani 1 1 d U
H37 H 1.0054 0.1266 0.0210 0.142 Uiso 1 1 calc R
C38 C 0.8848(9) 0.1389(7) 0.1092(6) 0.102(3) Uani 1 1 d U
H38 H 0.9154 0.1547 0.1404 0.123 Uiso 1 1 calc R
C39 C 0.7400(7) 0.0848(6) 0.2606(4) 0.066(2) Uani 1 1 d .
C40 C 0.7899(6) -0.0107(6) 0.2597(4) 0.056(2) Uani 1 1 d .
C41 C 0.8567(9) -0.0614(6) 0.1969(5) 0.090(3) Uani 1 1 d .
H41A H 0.8565 -0.1220 0.2050 0.135 Uiso 1 1 calc R
H41B H 0.9264 -0.0597 0.1900 0.135 Uiso 1 1 calc R
H41C H 0.8299 -0.0352 0.1555 0.135 Uiso 1 1 calc R
C42 C 0.7696(7) -0.0455(5) 0.3289(4) 0.061(2) Uani 1 1 d .
C43 C 0.7032(7) 0.0260(5) 0.3725(5) 0.067(2) Uani 1 1 d .
C44 C 0.6599(10) 0.0255(7) 0.4513(4) 0.113(5) Uani 1 1 d .
H44A H 0.6784 0.0681 0.4709 0.169 Uiso 1 1 calc R
H44B H 0.6881 -0.0327 0.4726 0.169 Uiso 1 1 calc R
H44C H 0.5856 0.0406 0.4604 0.169 Uiso 1 1 calc R
C45 C 0.8033(7) -0.1410(5) 0.3568(5) 0.059(2) Uani 1 1 d .
C46 C 1.0758(7) -0.2679(8) 0.3639(6) 0.097(4) Uani 1 1 d .
H46 H 1.0477 -0.2445 0.3243 0.116 Uiso 1 1 calc R
C47 C 1.1673(9) -0.2568(10) 0.3651(6) 0.119(5) Uani 1 1 d .
H47 H 1.1999 -0.2256 0.3280 0.142 Uiso 1 1 calc R
C48 C 1.2111(8) -0.2935(8) 0.4234(7) 0.092(3) Uani 1 1 d .
C49 C 1.1613(7) -0.3417(8) 0.4739(6) 0.093(3) Uani 1 1 d .
H49 H 1.1908 -0.3717 0.5116 0.112 Uiso 1 1 calc R
C50 C 1.0668(7) -0.3455(6) 0.4683(5) 0.072(3) Uani 1 1 d .
H50 H 1.0313 -0.3755 0.5046 0.087 Uiso 1 1 calc R
C51 C 1.3139(8) -0.2782(9) 0.4289(7) 0.105(3) Uani 1 1 d U
H51A H 1.3219 -0.2258 0.3995 0.126 Uiso 1 1 calc R
H51B H 1.3093 -0.2678 0.4775 0.126 Uiso 1 1 calc R
C52 C 1.4008(8) -0.3514(8) 0.4075(7) 0.097(3) Uani 1 1 d U
H52A H 1.4028 -0.3622 0.3595 0.116 Uiso 1 1 calc R
H52B H 1.3917 -0.4032 0.4375 0.116 Uiso 1 1 calc R
C53 C 1.5071(7) -0.3424(7) 0.4095(6) 0.082(2) Uani 1 1 d U
C54 C 1.5957(8) -0.3934(8) 0.3663(6) 0.094(3) Uani 1 1 d U
H54 H 1.5929 -0.4307 0.3349 0.113 Uiso 1 1 calc R
C55 C 1.6871(8) -0.3858(7) 0.3724(6) 0.091(3) Uani 1 1 d U
H55 H 1.7463 -0.4251 0.3469 0.110 Uiso 1 1 calc R
C56 C 1.6169(5) -0.2845(6) 0.4494(4) 0.056(2) Uani 1 1 d U
H56 H 1.6227 -0.2468 0.4791 0.068 Uiso 1 1 calc R
C57 C 1.5174(6) -0.2862(6) 0.4518(5) 0.067(2) Uani 1 1 d .
H57 H 1.4596 -0.2503 0.4811 0.081 Uiso 1 1 calc R
B1 B 0.6180(10) 0.1940(7) 0.3586(6) 0.076(3) Uani 1 1 d .

loop_
_atom_site_aniso_label
_atom_site_aniso_U_11
_atom_site_aniso_U_22
_atom_site_aniso_U_33
_atom_site_aniso_U_23
_atom_site_aniso_U_13
_atom_site_aniso_U_12
Cd1 0.0354(3) 0.0575(4) 0.0472(4) -0.0017(3) -0.0068(2) -0.0147(3)
Cd2 0.0351(3) 0.0498(4) 0.0454(3) 0.0047(2) -0.0104(2) -0.0138(2)
F1 0.145(5) 0.076(4) 0.056(3) -0.012(3) -0.045(3) 0.003(4)
F2 0.087(4) 0.064(3) 0.088(4) 0.003(3) 0.016(3) -0.002(3)
O1 0.114(6) 0.065(4) 0.060(4) 0.011(3) -0.005(4) -0.014(4)
O2 0.087(4) 0.047(3) 0.060(4) 0.000(3) -0.015(3) 0.000(3)
O3 0.114(7) 0.082(6) 0.108(6) -0.021(5) -0.001(5) -0.007(5)
O4 0.084(5) 0.123(7) 0.076(5) -0.035(5) 0.004(4) -0.028(5)
O5 0.164(11) 0.180(12) 0.274(16) -0.130(12) 0.044(10) 0.004(9)
O6 0.068(4) 0.051(4) 0.065(4) 0.004(3) -0.016(3) -0.007(3)
O7 0.096(5) 0.060(4) 0.051(4) 0.011(3) -0.009(3) -0.019(3)
O8 0.056(4) 0.095(5) 0.061(4) -0.004(4) -0.008(3) -0.015(4)
O9 0.095(5) 0.076(5) 0.073(5) 0.024(4) 0.006(4) -0.018(4)
O10 0.122(7) 0.083(6) 0.220(11) -0.084(7) -0.061(7) 0.021(5)
N1 0.038(3) 0.073(5) 0.048(4) 0.003(3) -0.002(3) -0.015(3)
N2 0.041(4) 0.067(5) 0.068(5) 0.008(4) -0.010(3) -0.021(3)
N3 0.032(3) 0.064(4) 0.063(4) 0.000(3) 0.007(3) -0.019(3)
N4 0.073(4) 0.130(6) 0.085(5) -0.015(5) -0.016(4) -0.059(4)
N5 0.050(4) 0.066(5) 0.065(5) -0.001(4) -0.024(3) -0.018(3)
N6 0.039(3) 0.053(4) 0.074(5) -0.012(3) -0.021(3) -0.014(3)
N7 0.047(4) 0.088(7) 0.094(7) -0.013(6) -0.021(4) -0.005(4)
N8 0.070(6) 0.076(7) 0.169(12) -0.047(8) 0.006(7) -0.003(5)
N9 0.105(6) 0.043(4) 0.042(4) -0.004(3) -0.009(4) 0.011(4)
N10 0.079(5) 0.039(4) 0.052(4) 0.001(3) -0.009(4) -0.007(3)
C1 0.076(7) 0.165(12) 0.058(6) 0.029(6) -0.038(5) -0.059(7)
C2 0.048(5) 0.110(8) 0.034(4) -0.001(4) -0.006(3) -0.030(5)
C3 0.048(5) 0.107(8) 0.057(6) 0.007(5) -0.006(4) -0.022(5)
C4 0.050(5) 0.063(5) 0.060(5) -0.002(4) -0.014(4) -0.020(4)
C5 0.064(6) 0.243(16) 0.043(6) 0.013(7) -0.026(5) -0.051(9)
C6 0.040(5) 0.071(6) 0.092(7) 0.002(5) -0.001(4) -0.020(4)
C7 0.066(6) 0.082(7) 0.110(8) -0.001(6) -0.036(6) -0.032(6)
C8 0.079(5) 0.135(6) 0.113(6) -0.020(5) -0.008(4) -0.056(5)
C9 0.098(5) 0.186(7) 0.137(6) -0.026(5) -0.011(5) -0.050(5)
C10 0.099(5) 0.185(6) 0.123(6) -0.022(5) -0.025(5) -0.048(5)
C11 0.090(5) 0.169(6) 0.127(6) -0.033(5) -0.021(5) -0.054(5)
C12 0.095(5) 0.164(6) 0.127(6) -0.044(5) -0.034(4) -0.053(5)
C13 0.096(7) 0.079(7) 0.052(6) -0.002(5) -0.004(5) -0.030(6)
C14 0.131(10) 0.095(9) 0.060(7) 0.026(6) -0.010(6) -0.021(8)
C15 0.104(6) 0.106(6) 0.078(5) -0.003(5) -0.007(5) -0.037(5)
C16 0.186(14) 0.104(10) 0.047(6) -0.019(6) 0.017(7) -0.048(9)
C17 0.099(7) 0.053(5) 0.054(5) -0.006(4) 0.001(5) -0.009(5)
C18 0.101(5) 0.124(6) 0.094(5) 0.008(5) -0.016(4) -0.033(5)
C19 0.103(5) 0.121(6) 0.093(5) 0.005(5) -0.011(5) -0.023(5)
C20 0.103(6) 0.096(6) 0.069(5) -0.004(5) -0.007(4) -0.025(5)
C21 0.171(13) 0.088(9) 0.073(8) -0.013(7) -0.010(8) -0.020(9)
C22 0.101(8) 0.090(8) 0.055(6) 0.005(5) -0.018(5) -0.028(6)
C23 0.086(7) 0.075(6) 0.039(5) 0.003(4) 0.000(4) -0.026(5)
C24 0.095(8) 0.110(9) 0.053(6) 0.019(6) 0.015(5) -0.039(7)
C25 0.046(4) 0.055(5) 0.055(5) -0.003(4) -0.020(4) -0.007(4)
C26 0.060(5) 0.044(4) 0.044(4) 0.014(3) -0.016(4) -0.005(4)
C27 0.074(6) 0.069(6) 0.031(4) -0.001(4) -0.018(4) -0.011(5)
C28 0.108(8) 0.054(6) 0.073(7) 0.024(5) -0.006(6) 0.002(5)
C29 0.068(5) 0.034(4) 0.064(5) -0.014(4) -0.012(4) -0.015(4)
C30 0.090(7) 0.057(6) 0.070(6) -0.001(5) -0.005(5) -0.009(5)
C31 0.068(5) 0.054(5) 0.039(4) 0.010(4) -0.008(4) -0.018(4)
C32 0.055(5) 0.057(5) 0.037(4) 0.002(4) 0.001(3) -0.017(4)
C33 0.105(5) 0.064(5) 0.067(4) 0.000(4) -0.005(4) -0.002(4)
C34 0.122(5) 0.091(5) 0.076(5) -0.009(4) -0.015(4) -0.014(5)
C35 0.143(6) 0.100(5) 0.085(5) -0.014(5) -0.017(5) -0.020(5)
C36 0.139(6) 0.102(6) 0.096(5) -0.009(5) 0.000(5) -0.018(5)
C37 0.121(5) 0.103(6) 0.105(5) 0.004(5) 0.005(4) -0.024(5)
C38 0.111(5) 0.081(5) 0.087(5) 0.005(4) 0.003(4) -0.017(4)
C39 0.070(6) 0.070(6) 0.036(4) -0.009(4) -0.004(4) 0.003(5)
C40 0.041(4) 0.065(5) 0.049(5) 0.016(4) -0.002(3) -0.014(4)
C41 0.128(9) 0.047(5) 0.065(6) -0.011(5) 0.013(6) -0.009(6)
C42 0.065(5) 0.044(5) 0.061(5) -0.005(4) -0.012(4) 0.000(4)
C43 0.072(6) 0.042(5) 0.065(6) 0.003(4) -0.005(4) 0.000(4)
C44 0.166(12) 0.078(7) 0.037(5) 0.003(5) 0.020(6) 0.003(7)
C45 0.075(6) 0.044(5) 0.064(6) 0.012(4) -0.034(5) -0.019(4)
C46 0.055(6) 0.165(12) 0.088(8) 0.021(7) -0.022(5) -0.065(7)
C47 0.091(8) 0.201(15) 0.090(8) 0.032(9) -0.017(7) -0.099(10)
C48 0.059(6) 0.115(9) 0.118(10) -0.012(7) -0.025(6) -0.042(6)
C49 0.052(6) 0.129(10) 0.095(8) 0.020(7) -0.020(5) -0.031(6)
C50 0.060(6) 0.085(7) 0.080(7) 0.018(5) -0.029(5) -0.030(5)
C51 0.078(5) 0.125(6) 0.117(6) -0.020(5) -0.032(5) -0.025(5)
C52 0.071(4) 0.107(6) 0.117(6) -0.029(5) -0.019(4) -0.024(4)
C53 0.059(4) 0.097(5) 0.096(5) -0.020(4) -0.015(4) -0.029(4)
C54 0.069(4) 0.104(5) 0.121(5) -0.045(5) -0.019(4) -0.028(4)
C55 0.060(4) 0.100(6) 0.127(6) -0.050(5) -0.018(4) -0.026(4)
C56 0.035(4) 0.070(5) 0.065(5) -0.020(4) -0.012(3) -0.011(4)
C57 0.039(4) 0.082(7) 0.082(6) -0.030(5) -0.002(4) -0.020(4)
B1 0.088(8) 0.060(7) 0.059(7) -0.001(5) -0.026(6) 0.009(6)

loop_
_atom_type_symbol
_atom_type_description
_atom_type_scat_dispersion_real
_atom_type_scat_dispersion_imag
_atom_type_scat_source
C C 0.0033 0.0016 'International Tables Vol C Tables 4.2.6.8 and 6.1.1.4'
H H 0.0000 0.0000 'International Tables Vol C Tables 4.2.6.8 and 6.1.1.4'
B B 0.0013 0.0007 'International Tables Vol C Tables 4.2.6.8 and 6.1.1.4'
Cd Cd -0.8075 1.2024 'International Tables Vol C Tables 4.2.6.8 and 6.1.1.4'
F F 0.0171 0.0103 'International Tables Vol C Tables 4.2.6.8 and 6.1.1.4'
N N 0.0061 0.0033 'International Tables Vol C Tables 4.2.6.8 and 6.1.1.4'
O O 0.0106 0.0060 'International Tables Vol C Tables 4.2.6.8 and 6.1.1.4'

loop_
_geom_angle_atom_site_label_1
_geom_angle_atom_site_label_2
_geom_angle_atom_site_label_3
_geom_angle
_geom_angle_site_symmetry_1
_geom_angle_site_symmetry_3
O1 Cd1 N4 89.0(3) . 1_655
O1 Cd1 N1 83.8(2) . .
N4 Cd1 N1 88.6(3) 1_655 .
O1 Cd1 N3 95.3(2) . .
N4 Cd1 N3 175.7(3) 1_655 .
N1 Cd1 N3 91.1(2) . .
O1 Cd1 O4 140.0(3) . .
N4 Cd1 O4 90.8(3) 1_655 .
N1 Cd1 O4 136.1(3) . .
N3 Cd1 O4 86.4(2) . .
O1 Cd1 O2 53.7(2) . .
N4 Cd1 O2 95.4(3) 1_655 .
N1 Cd1 O2 137.1(2) . .
N3 Cd1 O2 87.8(2) . .
O4 Cd1 O2 86.6(3) . .
O1 Cd1 O3 167.2(3) . .
N4 Cd1 O3 92.4(3) 1_655 .
N1 Cd1 O3 83.5(3) . .
N3 Cd1 O3 83.3(3) . .
O4 Cd1 O3 52.7(3) . .
O2 Cd1 O3 138.7(2) . .
N6 Cd2 N5 173.6(2) 1_455 .
N6 Cd2 N2 87.3(2) 1_455 1_546
N5 Cd2 N2 90.7(2) . 1_546
N6 Cd2 O7 92.4(2) 1_455 .
N5 Cd2 O7 93.5(2) . .
N2 Cd2 O7 85.6(2) 1_546 .
N6 Cd2 O6 94.2(2) 1_455 .
N5 Cd2 O6 91.2(2) . .
N2 Cd2 O6 140.4(2) 1_546 .
O7 Cd2 O6 54.76(19) . .
N6 Cd2 O8 87.9(2) 1_455 .
N5 Cd2 O8 89.2(2) . .
N2 Cd2 O8 134.6(3) 1_546 .
O7 Cd2 O8 139.7(2) . .
O6 Cd2 O8 85.0(2) . .
N6 Cd2 O9 85.4(2) 1_455 .
N5 Cd2 O9 88.3(2) . .
N2 Cd2 O9 83.5(2) 1_546 .
O7 Cd2 O9 169.0(2) . .
O6 Cd2 O9 136.1(2) . .
O8 Cd2 O9 51.1(2) . .
C25 O1 Cd1 97.0(5) . .
C25 O2 Cd1 88.7(5) . .
N8 O3 Cd1 90.9(7) . .
N8 O4 Cd1 95.9(7) . .
C45 O6 Cd2 90.3(5) . .
C45 O7 Cd2 91.1(5) . .
N7 O8 Cd2 100.0(6) . .
N7 O9 Cd2 92.5(6) . .
C17 N1 C13 114.9(7) . .
C17 N1 Cd1 122.2(6) . .
C13 N1 Cd1 122.8(6) . .
C22 N2 C23 117.0(8) . .
C22 N2 Cd2 120.0(6) . 1_564
C23 N2 Cd2 123.0(6) . 1_564
C1 N3 C2 116.1(7) . .
C1 N3 Cd1 122.5(6) . .
C2 N3 Cd1 121.5(5) . .
C11 N4 C10 108.5(11) . .
C11 N4 Cd1 131.9(9) . 1_455
C10 N4 Cd1 119.4(8) . 1_455
C46 N5 C50 117.2(8) . .
C46 N5 Cd2 120.6(6) . .
C50 N5 Cd2 122.1(6) . .
C55 N6 C56 111.2(7) . .
C55 N6 Cd2 128.8(6) . 1_655
C56 N6 Cd2 120.0(5) . 1_655
O10 N7 O8 122.4(10) . .
O10 N7 O9 120.9(11) . .
O8 N7 O9 116.5(9) . .
O3 N8 O4 119.6(9) . .
O3 N8 O5 124.0(15) . .
O4 N8 O5 116.1(15) . .
C43 N9 C39 107.2(7) . .
C43 N9 B1 124.9(7) . .
C39 N9 B1 127.9(7) . .
C29 N10 C31 108.9(6) . .
C29 N10 B1 125.2(7) . .
C31 N10 B1 125.8(7) . .
N3 C1 C5 123.6(9) . .
N3 C1 H1 118.2 . .
C5 C1 H1 118.2 . .
N3 C2 C3 123.5(8) . .
N3 C2 H2 118.2 . .
C3 C2 H2 118.2 . .
C2 C3 C4 118.5(8) . .
C2 C3 H3 120.7 . .
C4 C3 H3 120.7 . .
C5 C4 C3 116.4(8) . .
C5 C4 C6 122.6(8) . .
C3 C4 C6 120.9(8) . .
C1 C5 C4 121.7(9) . .
C1 C5 H5 119.2 . .
C4 C5 H5 119.2 . .
C7 C6 C4 110.1(8) . .
C7 C6 H6A 109.6 . .
C4 C6 H6A 109.6 . .
C7 C6 H6B 109.6 . .
C4 C6 H6B 109.6 . .
H6A C6 H6B 108.1 . .
C6 C7 C8 115.8(9) . .
C6 C7 H7A 108.3 . .
C8 C7 H7A 108.3 . .
C6 C7 H7B 108.3 . .
C8 C7 H7B 108.3 . .
H7A C7 H7B 107.4 . .
C12 C8 C9 111.1(12) . .
C12 C8 C7 128.2(12) . .
C9 C8 C7 120.1(12) . .
C8 C9 C10 119.3(13) . .
C8 C9 H9 120.3 . .
C10 C9 H9 120.3 . .
N4 C10 C9 122.1(13) . .
N4 C10 H10 119.0 . .
C9 C10 H10 119.0 . .
N4 C11 C12 135.4(14) . .
N4 C11 H11 112.3 . .
C12 C11 H11 112.3 . .
C8 C12 C11 122.6(13) . .
C8 C12 H12 118.7 . .
C11 C12 H12 118.7 . .
N1 C13 C14 124.7(10) . .
N1 C13 H13 117.7 . .
C14 C13 H13 117.7 . .
C13 C14 C15 117.3(10) . .
C13 C14 H14 121.3 . .
C15 C14 H14 121.3 . .
C16 C15 C14 115.2(11) . .
C16 C15 C18 126.4(11) . .
C14 C15 C18 118.4(10) . .
C15 C16 C17 123.5(12) . .
C15 C16 H16 118.2 . .
C17 C16 H16 118.2 . .
N1 C17 C16 124.3(10) . .
N1 C17 H17 117.8 . .
C16 C17 H17 117.8 . .
C19 C18 C15 106.5(11) . .
C19 C18 H18A 110.4 . .
C15 C18 H18A 110.4 . .
C19 C18 H18B 110.4 . .
C15 C18 H18B 110.4 . .
H18A C18 H18B 108.6 . .
C18 C19 C20 100.9(10) . .
C18 C19 H19A 111.6 . .
C20 C19 H19A 111.6 . .
C18 C19 H19B 111.6 . .
C20 C19 H19B 111.6 . .
H19A C19 H19B 109.4 . .
C21 C20 C24 114.8(11) . .
C21 C20 C19 121.1(11) . .
C24 C20 C19 124.0(11) . .
C20 C21 C22 119.9(12) . .
C20 C21 H21 120.0 . .
C22 C21 H21 120.0 . .
N2 C22 C21 124.5(11) . .
N2 C22 H22 117.7 . .
C21 C22 H22 117.7 . .
N2 C23 C24 120.6(9) . .
N2 C23 H23 119.7 . .
C24 C23 H23 119.7 . .
C23 C24 C20 122.9(10) . .
C23 C24 H24 118.5 . .
C20 C24 H24 118.5 . .
O2 C25 O1 120.5(8) . .
O2 C25 C26 120.8(8) . .
O1 C25 C26 118.6(7) . .
C27 C26 C29 108.8(7) . .
C27 C26 C25 126.7(7) . .
C29 C26 C25 124.5(7) . .
C26 C27 C31 108.0(7) . .
C26 C27 C28 126.9(8) . .
C31 C27 C28 124.9(8) . .
C27 C28 H28A 109.5 . .
C27 C28 H28B 109.5 . .
H28A C28 H28B 109.5 . .
C27 C28 H28C 109.5 . .
H28A C28 H28C 109.5 . .
H28B C28 H28C 109.5 . .
N10 C29 C26 108.1(7) . .
N10 C29 C30 122.6(8) . .
C26 C29 C30 129.2(7) . .
C29 C30 H30A 109.5 . .
C29 C30 H30B 109.5 . .
H30A C30 H30B 109.5 . .
C29 C30 H30C 109.5 . .
H30A C30 H30C 109.5 . .
H30B C30 H30C 109.5 . .
C32 C31 C27 135.1(7) . .
C32 C31 N10 118.8(7) . .
C27 C31 N10 106.2(7) . .
C39 C32 C31 122.2(7) . .
C39 C32 C33 121.3(8) . .
C31 C32 C33 116.5(7) . .
C34 C33 C38 122.7(11) . .
C34 C33 C32 122.1(11) . .
C38 C33 C32 115.2(10) . .
C33 C34 C35 118.2(12) . .
C33 C34 H34 120.9 . .
C35 C34 H34 120.9 . .
C36 C35 C34 116.7(13) . .
C36 C35 H35 121.6 . .
C34 C35 H35 121.6 . .
C35 C36 C37 127.4(13) . .
C35 C36 H36 116.3 . .
C37 C36 H36 116.3 . .
C36 C37 C38 115.8(13) . .
C36 C37 H37 122.1 . .
C38 C37 H37 122.1 . .
C37 C38 C33 119.0(13) . .
C37 C38 H38 120.5 . .
C33 C38 H38 120.5 . .
C32 C39 N9 120.0(7) . .
C32 C39 C40 131.8(7) . .
N9 C39 C40 107.9(7) . .
C42 C40 C39 107.0(7) . .
C42 C40 C41 126.2(8) . .
C39 C40 C41 126.7(7) . .
C40 C41 H41A 109.5 . .
C40 C41 H41B 109.5 . .
H41A C41 H41B 109.5 . .
C40 C41 H41C 109.5 . .
H41A C41 H41C 109.5 . .
H41B C41 H41C 109.5 . .
C40 C42 C43 108.1(7) . .
C40 C42 C45 128.4(8) . .
C43 C42 C45 123.4(8) . .
N9 C43 C42 109.6(7) . .
N9 C43 C44 120.2(7) . .
C42 C43 C44 130.2(8) . .
C43 C44 H44A 109.5 . .
C43 C44 H44B 109.5 . .
H44A C44 H44B 109.5 . .
C43 C44 H44C 109.5 . .
H44A C44 H44C 109.5 . .
H44B C44 H44C 109.5 . .
O7 C45 O6 123.8(8) . .
O7 C45 C42 117.3(8) . .
O6 C45 C42 118.9(8) . .
N5 C46 C47 124.6(10) . .
N5 C46 H46 117.7 . .
C47 C46 H46 117.7 . .
C46 C47 C48 118.0(10) . .
C46 C47 H47 121.0 . .
C48 C47 H47 121.0 . .
C49 C48 C47 117.6(9) . .
C49 C48 C51 122.6(11) . .
C47 C48 C51 119.9(11) . .
C48 C49 C50 119.0(10) . .
C48 C49 H49 120.5 . .
C50 C49 H49 120.5 . .
N5 C50 C49 123.3(9) . .
N5 C50 H50 118.3 . .
C49 C50 H50 118.3 . .
C52 C51 C48 111.5(10) . .
C52 C51 H51A 109.3 . .
C48 C51 H51A 109.3 . .
C52 C51 H51B 109.3 . .
C48 C51 H51B 109.3 . .
H51A C51 H51B 108.0 . .
C51 C52 C53 115.8(10) . .
C51 C52 H52A 108.3 . .
C53 C52 H52A 108.3 . .
C51 C52 H52B 108.3 . .
C53 C52 H52B 108.3 . .
H52A C52 H52B 107.4 . .
C57 C53 C54 118.4(9) . .
C57 C53 C52 123.1(9) . .
C54 C53 C52 118.5(9) . .
C55 C54 C53 116.0(10) . .
C55 C54 H54 122.0 . .
C53 C54 H54 122.0 . .
N6 C55 C54 129.9(10) . .
N6 C55 H55 115.0 . .
C54 C55 H55 115.0 . .
N6 C56 C57 126.3(7) . .
N6 C56 H56 116.9 . .
C57 C56 H56 116.9 . .
C53 C57 C56 117.9(8) . .
C53 C57 H57 121.1 . .
C56 C57 H57 121.1 . .
F2 B1 F1 111.7(9) . .
F2 B1 N9 113.6(10) . .
F1 B1 N9 109.3(8) . .
F2 B1 N10 111.4(8) . .
F1 B1 N10 105.1(9) . .
N9 B1 N10 105.2(8) . .

loop_
_geom_bond_atom_site_label_1
_geom_bond_atom_site_label_2
_geom_bond_distance
_geom_bond_site_symmetry_2
Cd1 O1 2.305(7) .
Cd1 N4 2.336(8) 1_655
Cd1 N1 2.383(6) .
Cd1 N3 2.384(6) .
Cd1 O4 2.393(7) .
Cd1 O2 2.493(6) .
Cd1 O3 2.509(8) .
Cd2 N6 2.313(6) 1_455
Cd2 N5 2.327(6) .
Cd2 N2 2.349(7) 1_546
Cd2 O7 2.384(6) .
Cd2 O6 2.399(6) .
Cd2 O8 2.405(6) .
Cd2 O9 2.557(7) .
F1 B1 1.416(13) .
F2 B1 1.351(13) .
O1 C25 1.262(9) .
O2 C25 1.241(9) .
O3 N8 1.251(13) .
O4 N8 1.268(13) .
O5 N8 1.284(13) .
O6 C45 1.249(10) .
O7 C45 1.244(10) .
O8 N7 1.258(10) .
O9 N7 1.262(10) .
O10 N7 1.228(10) .
N1 C17 1.334(10) .
N1 C13 1.353(11) .
N2 C22 1.318(11) .
N2 C23 1.331(10) .
N2 Cd2 2.349(7) 1_564
N3 C1 1.328(10) .
N3 C2 1.334(9) .
N4 C11 1.176(13) .
N4 C10 1.268(15) .
N4 Cd1 2.336(8) 1_455
N5 C46 1.305(11) .
N5 C50 1.307(10) .
N6 C55 1.310(10) .
N6 C56 1.332(9) .
N6 Cd2 2.313(6) 1_655
N9 C43 1.377(10) .
N9 C39 1.430(9) .
N9 B1 1.507(12) .
N10 C29 1.347(9) .
N10 C31 1.430(9) .
N10 B1 1.591(13) .
C1 C5 1.344(12) .
C1 H1 0.9300 .
C2 C3 1.384(11) .
C2 H2 0.9300 .
C3 C4 1.396(11) .
C3 H3 0.9300 .
C4 C5 1.351(13) .
C4 C6 1.512(11) .
C5 H5 0.9300 .
C6 C7 1.484(13) .
C6 H6A 0.9700 .
C6 H6B 0.9700 .
C7 C8 1.493(13) .
C7 H7A 0.9700 .
C7 H7B 0.9700 .
C8 C12 1.225(15) .
C8 C9 1.357(17) .
C9 C10 1.509(17) .
C9 H9 0.9300 .
C10 H10 0.9300 .
C11 C12 1.354(15) .
C11 H11 0.9300 .
C12 H12 0.9300 .
C13 C14 1.364(12) .
C13 H13 0.9300 .
C14 C15 1.484(16) .
C14 H14 0.9300 .
C15 C16 1.307(15) .
C15 C18 1.635(15) .
C16 C17 1.347(12) .
C16 H16 0.9300 .
C17 H17 0.9300 .
C18 C19 1.360(16) .
C18 H18A 0.9700 .
C18 H18B 0.9700 .
C19 C20 1.627(15) .
C19 H19A 0.9700 .
C19 H19B 0.9700 .
C20 C21 1.362(15) .
C20 C24 1.379(15) .
C21 C22 1.372(13) .
C21 H21 0.9300 .
C22 H22 0.9300 .
C23 C24 1.372(11) .
C23 H23 0.9300 .
C24 H24 0.9300 .
C25 C26 1.510(10) .
C26 C27 1.365(11) .
C26 C29 1.417(10) .
C27 C31 1.415(11) .
C27 C28 1.533(11) .
C28 H28A 0.9600 .
C28 H28B 0.9600 .
C28 H28C 0.9600 .
C29 C30 1.448(11) .
C30 H30A 0.9600 .
C30 H30B 0.9600 .
C30 H30C 0.9600 .
C31 C32 1.411(11) .
C32 C39 1.373(11) .
C32 C33 1.495(11) .
C33 C34 1.379(14) .
C33 C38 1.420(15) .
C34 C35 1.448(15) .
C34 H34 0.9300 .
C35 C36 1.351(17) .
C35 H35 0.9300 .
C36 C37 1.387(17) .
C36 H36 0.9300 .
C37 C38 1.417(14) .
C37 H37 0.9300 .
C38 H38 0.9300 .
C39 C40 1.454(11) .
C40 C42 1.386(11) .
C40 C41 1.497(11) .
C41 H41A 0.9600 .
C41 H41B 0.9600 .
C41 H41C 0.9600 .
C42 C43 1.438(11) .
C42 C45 1.504(11) .
C43 C44 1.507(11) .
C44 H44A 0.9600 .
C44 H44B 0.9600 .
C44 H44C 0.9600 .
C46 C47 1.355(13) .
C46 H46 0.9300 .
C47 C48 1.392(15) .
C47 H47 0.9300 .
C48 C49 1.360(14) .
C48 C51 1.568(13) .
C49 C50 1.374(12) .
C49 H49 0.9300 .
C50 H50 0.9300 .
C51 C52 1.400(15) .
C51 H51A 0.9700 .
C51 H51B 0.9700 .
C52 C53 1.551(13) .
C52 H52A 0.9700 .
C52 H52B 0.9700 .
C53 C57 1.366(12) .
C53 C54 1.383(13) .
C54 C55 1.359(12) .
C54 H54 0.9300 .
C55 H55 0.9300 .
C56 C57 1.390(10) .
C56 H56 0.9300 .
C57 H57 0.9300 .

loop_
_geom_torsion_atom_site_label_1
_geom_torsion_atom_site_label_2
_geom_torsion_atom_site_label_3
_geom_torsion_atom_site_label_4
_geom_torsion
_geom_torsion_site_symmetry_1
N4 Cd1 O1 C25 95.7(6) 1_655
N1 Cd1 O1 C25 -175.6(6) .
N3 Cd1 O1 C25 -85.1(5) .
O4 Cd1 O1 C25 5.7(8) .
O2 Cd1 O1 C25 -1.7(5) .
O3 Cd1 O1 C25 -168.0(11) .
O1 Cd1 O2 C25 1.8(5) .
N4 Cd1 O2 C25 -83.0(5) 1_655
N1 Cd1 O2 C25 10.7(6) .
N3 Cd1 O2 C25 100.0(5) .
O4 Cd1 O2 C25 -173.5(5) .
O3 Cd1 O2 C25 177.2(5) .
O1 Cd1 O3 N8 169.6(10) .
N4 Cd1 O3 N8 -94.5(7) 1_655
N1 Cd1 O3 N8 177.2(7) .
N3 Cd1 O3 N8 85.3(7) .
O4 Cd1 O3 N8 -5.3(7) .
O2 Cd1 O3 N8 6.4(9) .
O1 Cd1 O4 N8 -173.0(6) .
N4 Cd1 O4 N8 97.7(7) 1_655
N1 Cd1 O4 N8 8.9(8) .
N3 Cd1 O4 N8 -79.0(7) .
O2 Cd1 O4 N8 -167.0(7) .
O3 Cd1 O4 N8 5.3(6) .
N6 Cd2 O6 C45 89.3(5) 1_455
N5 Cd2 O6 C45 -94.1(5) .
N2 Cd2 O6 C45 -1.6(7) 1_546
O7 Cd2 O6 C45 -0.6(5) .
O8 Cd2 O6 C45 176.9(5) .
O9 Cd2 O6 C45 177.1(5) .
N6 Cd2 O7 C45 -92.9(5) 1_455
N5 Cd2 O7 C45 89.5(5) .
N2 Cd2 O7 C45 180.0(5) 1_546
O6 Cd2 O7 C45 0.6(5) .
O8 Cd2 O7 C45 -3.3(7) .
O9 Cd2 O7 C45 -170.9(11) .
N6 Cd2 O8 N7 -85.9(5) 1_455
N5 Cd2 O8 N7 88.4(5) .
N2 Cd2 O8 N7 -1.7(6) 1_546
O7 Cd2 O8 N7 -177.1(5) .
O6 Cd2 O8 N7 179.7(5) .
O9 Cd2 O8 N7 -0.1(5) .
N6 Cd2 O9 N7 91.1(6) 1_455
N5 Cd2 O9 N7 -90.2(6) .
N2 Cd2 O9 N7 179.0(6) 1_546
O7 Cd2 O9 N7 169.8(10) .
O6 Cd2 O9 N7 -0.2(7) .
O8 Cd2 O9 N7 0.1(5) .
O1 Cd1 N1 C17 8.1(7) .
N4 Cd1 N1 C17 97.3(7) 1_655
N3 Cd1 N1 C17 -87.0(7) .
O4 Cd1 N1 C17 -173.1(6) .
O2 Cd1 N1 C17 0.9(8) .
O3 Cd1 N1 C17 -170.2(7) .
O1 Cd1 N1 C13 -167.0(7) .
N4 Cd1 N1 C13 -77.8(7) 1_655
N3 Cd1 N1 C13 97.9(7) .
O4 Cd1 N1 C13 11.8(8) .
O2 Cd1 N1 C13 -174.2(6) .
O3 Cd1 N1 C13 14.7(7) .
O1 Cd1 N3 C1 -99.7(8) .
N4 Cd1 N3 C1 70(4) 1_655
N1 Cd1 N3 C1 -15.8(8) .
O4 Cd1 N3 C1 120.4(8) .
O2 Cd1 N3 C1 -152.9(8) .
O3 Cd1 N3 C1 67.5(8) .
O1 Cd1 N3 C2 78.7(7) .
N4 Cd1 N3 C2 -112(3) 1_655
N1 Cd1 N3 C2 162.6(7) .
O4 Cd1 N3 C2 -61.2(7) .
O2 Cd1 N3 C2 25.5(7) .
O3 Cd1 N3 C2 -114.1(7) .
N6 Cd2 N5 C46 136(2) 1_455
N2 Cd2 N5 C46 -152.5(8) 1_546
O7 Cd2 N5 C46 -66.8(8) .
O6 Cd2 N5 C46 -12.0(8) .
O8 Cd2 N5 C46 72.9(8) .
O9 Cd2 N5 C46 124.0(8) .
N6 Cd2 N5 C50 -47(2) 1_455
N2 Cd2 N5 C50 25.2(7) 1_546
O7 Cd2 N5 C50 110.8(7) .
O6 Cd2 N5 C50 165.6(7) .
O8 Cd2 N5 C50 -109.4(7) .
O9 Cd2 N5 C50 -58.3(7) .
Cd2 O8 N7 O10 174.9(8) .
Cd2 O8 N7 O9 0.2(9) .
Cd2 O9 N7 O10 -174.9(8) .
Cd2 O9 N7 O8 -0.2(8) .
Cd1 O3 N8 O4 9.2(11) .
Cd1 O3 N8 O5 -175.7(12) .
Cd1 O4 N8 O3 -9.8(12) .
Cd1 O4 N8 O5 174.8(10) .
C2 N3 C1 C5 -1.4(17) .
Cd1 N3 C1 C5 177.1(10) .
C1 N3 C2 C3 2.6(14) .
Cd1 N3 C2 C3 -175.8(7) .
N3 C2 C3 C4 0.3(15) .
C2 C3 C4 C5 -4.5(15) .
C2 C3 C4 C6 179.7(8) .
N3 C1 C5 C4 -3(2) .
C3 C4 C5 C1 5.9(18) .
C6 C4 C5 C1 -178.4(11) .
C5 C4 C6 C7 -77.0(13) .
C3 C4 C6 C7 98.5(11) .
C4 C6 C7 C8 -179.0(9) .
C6 C7 C8 C12 117.1(18) .
C6 C7 C8 C9 -52.8(18) .
C12 C8 C9 C10 12(2) .
C7 C8 C9 C10 -177.0(12) .
C11 N4 C10 C9 5(2) .
Cd1 N4 C10 C9 -170.1(11) 1_455
C8 C9 C10 N4 -12(2) .
C10 N4 C11 C12 1(3) .
Cd1 N4 C11 C12 175.1(14) 1_455
C9 C8 C12 C11 -7(2) .
C7 C8 C12 C11 -177.2(13) .
N4 C11 C12 C8 0(3) .
C17 N1 C13 C14 0.9(15) .
Cd1 N1 C13 C14 176.4(9) .
N1 C13 C14 C15 1.1(17) .
C13 C14 C15 C16 -1.2(19) .
C13 C14 C15 C18 178.7(10) .
C14 C15 C16 C17 -1(2) .
C18 C15 C16 C17 179.5(11) .
C13 N1 C17 C16 -2.9(15) .
Cd1 N1 C17 C16 -178.4(10) .
C15 C16 C17 N1 3(2) .
C16 C15 C18 C19 -79.2(18) .
C14 C15 C18 C19 100.9(14) .
C15 C18 C19 C20 178.3(9) .
C18 C19 C20 C21 97.8(16) .
C18 C19 C20 C24 -85.4(15) .
C24 C20 C21 C22 -3(2) .
C19 C20 C21 C22 174.0(11) .
C23 N2 C22 C21 2.2(16) .
Cd2 N2 C22 C21 179.5(9) 1_564
C20 C21 C22 N2 -1(2) .
C22 N2 C23 C24 0.5(14) .
Cd2 N2 C23 C24 -176.7(7) 1_564
N2 C23 C24 C20 -4.7(17) .
C21 C20 C24 C23 5.8(19) .
C19 C20 C24 C23 -171.1(10) .
Cd1 O2 C25 O1 -3.0(8) .
Cd1 O2 C25 C26 -179.0(7) .
Cd1 O1 C25 O2 3.3(9) .
Cd1 O1 C25 C26 179.3(6) .
O2 C25 C26 C27 178.6(8) .
O1 C25 C26 C27 2.5(13) .
O2 C25 C26 C29 0.0(13) .
O1 C25 C26 C29 -176.0(8) .
C29 C26 C27 C31 -1.3(10) .
C25 C26 C27 C31 179.9(7) .
C29 C26 C27 C28 174.7(9) .
C25 C26 C27 C28 -4.0(15) .
C31 N10 C29 C26 -1.9(9) .
B1 N10 C29 C26 -177.9(8) .
C31 N10 C29 C30 -178.2(8) .
B1 N10 C29 C30 5.8(14) .
C27 C26 C29 N10 2.1(10) .
C25 C26 C29 N10 -179.2(7) .
C27 C26 C29 C30 178.0(9) .
C25 C26 C29 C30 -3.3(14) .
C26 C27 C31 C32 -178.6(9) .
C28 C27 C31 C32 5.2(17) .
C26 C27 C31 N10 0.2(10) .
C28 C27 C31 N10 -176.0(9) .
C29 N10 C31 C32 -179.9(7) .
B1 N10 C31 C32 -3.9(13) .
C29 N10 C31 C27 1.1(10) .
B1 N10 C31 C27 177.1(9) .
C27 C31 C32 C39 178.6(10) .
N10 C31 C32 C39 -0.1(13) .
C27 C31 C32 C33 -2.1(15) .
N10 C31 C32 C33 179.3(8) .
C39 C32 C33 C34 87.8(12) .
C31 C32 C33 C34 -91.5(12) .
C39 C32 C33 C38 -91.8(12) .
C31 C32 C33 C38 88.8(11) .
C38 C33 C34 C35 -2.9(17) .
C32 C33 C34 C35 177.5(10) .
C33 C34 C35 C36 4.6(18) .
C34 C35 C36 C37 -5(2) .
C35 C36 C37 C38 3(2) .
C36 C37 C38 C33 -0.4(17) .
C34 C33 C38 C37 0.8(17) .
C32 C33 C38 C37 -179.5(9) .
C31 C32 C39 N9 3.5(14) .
C33 C32 C39 N9 -175.9(9) .
C31 C32 C39 C40 176.6(9) .
C33 C32 C39 C40 -2.7(16) .
C43 N9 C39 C32 177.1(9) .
B1 N9 C39 C32 -3.2(16) .
C43 N9 C39 C40 2.5(11) .
B1 N9 C39 C40 -177.9(9) .
C32 C39 C40 C42 -177.3(10) .
N9 C39 C40 C42 -3.5(10) .
C32 C39 C40 C41 6.6(17) .
N9 C39 C40 C41 -179.6(9) .
C39 C40 C42 C43 3.1(10) .
C41 C40 C42 C43 179.3(9) .
C39 C40 C42 C45 179.8(9) .
C41 C40 C42 C45 -4.0(15) .
C39 N9 C43 C42 -0.6(11) .
B1 N9 C43 C42 179.8(9) .
C39 N9 C43 C44 176.7(9) .
B1 N9 C43 C44 -2.9(16) .
C40 C42 C43 N9 -1.6(11) .
C45 C42 C43 N9 -178.5(8) .
C40 C42 C43 C44 -178.5(10) .
C45 C42 C43 C44 4.5(17) .
Cd2 O7 C45 O6 -1.1(9) .
Cd2 O7 C45 C42 179.5(7) .
Cd2 O6 C45 O7 1.1(9) .
Cd2 O6 C45 C42 -179.5(7) .
C40 C42 C45 O7 174.9(9) .
C43 C42 C45 O7 -8.9(13) .
C40 C42 C45 O6 -4.6(14) .
C43 C42 C45 O6 171.7(8) .
C50 N5 C46 C47 -3.3(18) .
Cd2 N5 C46 C47 174.5(10) .
N5 C46 C47 C48 2(2) .
C46 C47 C48 C49 3(2) .
C46 C47 C48 C51 -176.9(11) .
C47 C48 C49 C50 -5.6(19) .
C51 C48 C49 C50 174.3(10) .
C46 N5 C50 C49 0.4(16) .
Cd2 N5 C50 C49 -177.3(8) .
C48 C49 C50 N5 4.1(18) .
C49 C48 C51 C52 81.0(16) .
C47 C48 C51 C52 -99.2(15) .
C48 C51 C52 C53 178.9(10) .
C51 C52 C53 C57 23.5(18) .
C51 C52 C53 C54 -156.2(12) .
C57 C53 C54 C55 3.1(18) .
C52 C53 C54 C55 -177.3(11) .
C56 N6 C55 C54 6.7(17) .
Cd2 N6 C55 C54 -173.7(10) 1_655
C53 C54 C55 N6 -7(2) .
C55 N6 C56 C57 -3.6(14) .
Cd2 N6 C56 C57 176.7(7) 1_655
C54 C53 C57 C56 -0.8(16) .
C52 C53 C57 C56 179.5(10) .
N6 C56 C57 C53 1.2(15) .
C43 N9 B1 F2 -58.6(13) .
C39 N9 B1 F2 121.9(11) .
C43 N9 B1 F1 66.9(14) .
C39 N9 B1 F1 -112.7(10) .
C43 N9 B1 N10 179.3(9) .
C39 N9 B1 N10 -0.2(14) .
C29 N10 B1 F2 55.6(13) .
C31 N10 B1 F2 -119.7(9) .
C29 N10 B1 F1 -65.5(11) .
C31 N10 B1 F1 119.2(9) .
C29 N10 B1 N9 179.2(8) .
C31 N10 B1 N9 3.8(13) .

loop_
_platon_squeeze_void_nr
_platon_squeeze_void_average_x
_platon_squeeze_void_average_y
_platon_squeeze_void_average_z
_platon_squeeze_void_volume
_platon_squeeze_void_count_electrons
1 0.102 0.071 0.326 1564.3 485.0
2 0.345 0.478 0.477 9.6 0.5
3 0.655 0.522 0.523 10.5 0.3
